data_2207419
loop_
_publ_author_name
'S\/lawomir Krawczyk'
'Maria Gdaniec'
'Franciszek S\,aczewski'

_publ_section_title
;
 1<i>H</i>-Benzimidazole-2-carboxylic acid monohydrate
;
_journal_coeditor_code AC6222
_journal_issue 12
_journal_name_full 'Acta Crystallographica Section E'
_journal_page_first o4185
_journal_page_last o4187
_journal_paper_doi 10.1107/S1600536805037505
_journal_volume 61
_journal_year 2005
_chemical_formula_iupac 'C8 H6 N2 O2, H2 O'
_chemical_formula_moiety 'C8 H6 N2 O2, H2 O'
_chemical_formula_sum 'C8 H8 N2 O3'
_chemical_formula_weight 180.16
_chemical_melting_point 442
_chemical_name_systematic
;
Benzimidazole-2-carboxylic acid monohydrate
;
_space_group_IT_number 2
_symmetry_cell_setting triclinic
_symmetry_space_group_name_Hall '-P 1'
_symmetry_space_group_name_H-M 'P -1'
_atom_sites_solution_hydrogens mixed
_atom_sites_solution_primary direct
_atom_sites_solution_secondary difmap
_audit_creation_method SHELXL-97
_cell_angle_alpha 72.20(3)
_cell_angle_beta 87.67(3)
_cell_angle_gamma 88.53(3)
_cell_formula_units_Z 2
_cell_length_a 4.4080(15)
_cell_length_b 8.877(3)
_cell_length_c 10.757(3)
_cell_measurement_reflns_used 2151
_cell_measurement_temperature 130(2)
_cell_measurement_theta_max 25
_cell_measurement_theta_min 4
_cell_volume 400.4(2)
_computing_cell_refinement
;
CrysAlis CCD
;
_computing_data_collection
;
CrysAlis CCD (Oxford Diffraction, 2004)
;
_computing_data_reduction
;
CrysAlis RED (Oxford Diffraction, 2004)
;
_computing_molecular_graphics
;
Stereochemical Workstation Operation Manual (Siemens, 1989) and MERCURY
(Version 1.3; Bruno <i>et al.</i>,  2002)
;
_computing_publication_material SHELXL97
_computing_structure_refinement 'SHELXL97 (Sheldrick, 1997)'
_computing_structure_solution 'SHELXS97 (Sheldrick, 1997)'
_diffrn_ambient_temperature 130(2)
_diffrn_measured_fraction_theta_full 0.994
_diffrn_measured_fraction_theta_max 0.994
_diffrn_measurement_device_type 'Kuma KM-4 CCD \k geometry'
_diffrn_measurement_method \w
_diffrn_radiation_monochromator graphite
_diffrn_radiation_source 'fine-focus sealed tube'
_diffrn_radiation_type MoK\a
_diffrn_radiation_wavelength 0.71073
_diffrn_reflns_av_R_equivalents 0.0803
_diffrn_reflns_av_sigmaI/netI 0.1562
_diffrn_reflns_limit_h_max 2
_diffrn_reflns_limit_h_min -5
_diffrn_reflns_limit_k_max 10
_diffrn_reflns_limit_k_min -10
_diffrn_reflns_limit_l_max 12
_diffrn_reflns_limit_l_min -12
_diffrn_reflns_number 3051
_diffrn_reflns_theta_full 25.02
_diffrn_reflns_theta_max 25.02
_diffrn_reflns_theta_min 4.62
_diffrn_standards_decay_% 0
_diffrn_standards_number 0
_exptl_absorpt_coefficient_mu 0.117
_exptl_absorpt_correction_type none
_exptl_crystal_colour colorless
_exptl_crystal_density_diffrn 1.494
_exptl_crystal_density_method 'not measured'
_exptl_crystal_description needle
_exptl_crystal_F_000 188
_exptl_crystal_size_max 0.5
_exptl_crystal_size_mid 0.07
_exptl_crystal_size_min 0.01
_refine_diff_density_max 0.239
_refine_diff_density_min -0.260
_refine_ls_extinction_method none
_refine_ls_goodness_of_fit_ref 0.915
_refine_ls_hydrogen_treatment constr
_refine_ls_matrix_type full
_refine_ls_number_parameters 119
_refine_ls_number_reflns 1407
_refine_ls_number_restraints 0
_refine_ls_restrained_S_all 0.915
_refine_ls_R_factor_all 0.1366
_refine_ls_R_factor_gt 0.0532
_refine_ls_shift/su_max 0.000
_refine_ls_shift/su_mean 0.000
_refine_ls_structure_factor_coef Fsqd
_refine_ls_weighting_details 'calc w = 1/[\s^2^(Fo^2^)+(0.0154P)^2^] where P = (Fo^2^+2Fc^2^)/3'
_refine_ls_weighting_scheme calc
_refine_ls_wR_factor_gt 0.0751
_refine_ls_wR_factor_ref 0.0963
_reflns_number_gt 724
_reflns_number_total 1407
_reflns_threshold_expression I>2\s(I)
_cod_data_source_file ac6222.cif
_cod_data_source_block I
_cod_database_code 2207419

loop_
_symmetry_equiv_pos_as_xyz
'x, y, z'
'-x, -y, -z'

loop_
_atom_site_label
_atom_site_fract_x
_atom_site_fract_y
_atom_site_fract_z
_atom_site_U_iso_or_equiv
_atom_site_adp_type
_atom_site_calc_flag
_atom_site_refinement_flags
_atom_site_occupancy
_atom_site_type_symbol
O1 0.4761(5) -0.0814(3) 0.1734(2) 0.0257(7) Uani d . 1 O
O2 0.6247(5) -0.0980(3) 0.3755(2) 0.0253(7) Uani d . 1 O
N1 0.0782(6) 0.1673(3) 0.1801(2) 0.0204(8) Uani d . 1 N
H1 0.0660 0.1582 0.0994 0.025 Uiso d R 1 H
C2 0.2471(8) 0.0857(4) 0.2801(3) 0.0195(9) Uani d . 1 C
N3 0.1944(6) 0.1433(3) 0.3801(2) 0.0190(8) Uani d . 1 N
H3 0.2785 0.1081 0.4589 0.023 Uiso d R 1 H
C4 -0.1382(8) 0.3679(4) 0.4113(3) 0.0238(10) Uani d . 1 C
H4 -0.0822 0.3568 0.4965 0.029 Uiso d R 1 H
C5 -0.3343(8) 0.4844(4) 0.3428(3) 0.0258(10) Uani d . 1 C
H5 -0.4289 0.5725 0.3854 0.031 Uiso d R 1 H
C6 -0.4118(8) 0.4976(4) 0.2127(3) 0.0242(10) Uani d . 1 C
H6 -0.5672 0.5929 0.1723 0.013(8) Uiso d R 1 H
C7 -0.2911(7) 0.3979(4) 0.1482(3) 0.0217(9) Uani d . 1 C
H7 -0.3347 0.4053 0.0592 0.026 Uiso d R 1 H
C8 -0.0877(7) 0.2822(4) 0.2172(3) 0.0197(9) Uani d . 1 C
C9 -0.0150(8) 0.2665(4) 0.3454(3) 0.0183(9) Uani d . 1 C
C10 0.4689(8) -0.0444(4) 0.2771(4) 0.0237(10) Uani d . 1 C
O1W 0.0105(5) 0.1877(3) -0.0678(2) 0.0243(7) Uani d . 1 O
H2W 0.1701 0.1724 -0.1097 0.029 Uiso d R 1 H
H1W -0.1368 0.1504 -0.0971 0.029 Uiso d R 1 H

loop_
_atom_site_aniso_label
_atom_site_aniso_U_11
_atom_site_aniso_U_22
_atom_site_aniso_U_33
_atom_site_aniso_U_12
_atom_site_aniso_U_13
_atom_site_aniso_U_23
O1 0.0275(16) 0.0363(17) 0.0192(14) 0.0081(14) -0.0080(11) -0.0170(13)
O2 0.0285(16) 0.0291(16) 0.0196(14) 0.0067(14) -0.0090(12) -0.0090(12)
N1 0.0225(18) 0.031(2) 0.0111(16) 0.0042(16) -0.0080(14) -0.0102(15)
C2 0.023(2) 0.022(2) 0.014(2) 0.0005(19) -0.0042(17) -0.0056(18)
N3 0.0206(18) 0.0243(19) 0.0129(16) 0.0054(16) -0.0068(14) -0.0067(15)
C4 0.027(2) 0.026(2) 0.020(2) 0.000(2) -0.0058(18) -0.0100(18)
C5 0.026(2) 0.027(2) 0.026(2) -0.003(2) -0.0012(18) -0.0116(19)
C6 0.024(2) 0.025(2) 0.025(2) 0.007(2) -0.0039(18) -0.0096(19)
C7 0.024(2) 0.022(2) 0.018(2) 0.001(2) -0.0071(17) -0.0042(18)
C8 0.018(2) 0.026(2) 0.019(2) -0.003(2) 0.0010(17) -0.0120(18)
C9 0.019(2) 0.021(2) 0.0160(19) 0.0059(19) -0.0048(16) -0.0075(17)
C10 0.020(2) 0.025(2) 0.025(2) -0.005(2) -0.0028(18) -0.0060(19)
O1W 0.0232(14) 0.0348(16) 0.0184(13) -0.0005(13) -0.0054(11) -0.0128(12)

loop_
_atom_type_symbol
_atom_type_description
_atom_type_scat_dispersion_real
_atom_type_scat_dispersion_imag
_atom_type_scat_source
C C 0.0033 0.0016 'International Tables Vol C Tables 4.2.6.8 and 6.1.1.4'
H H 0.0000 0.0000 'International Tables Vol C Tables 4.2.6.8 and 6.1.1.4'
N N 0.0061 0.0033 'International Tables Vol C Tables 4.2.6.8 and 6.1.1.4'
O O 0.0106 0.0060 'International Tables Vol C Tables 4.2.6.8 and 6.1.1.4'

loop_
_geom_angle_atom_site_label_1
_geom_angle_atom_site_label_2
_geom_angle_atom_site_label_3
_geom_angle
_geom_angle_publ_flag
C2 N1 C8 108.6(3) y
C2 N1 H1 130 ?
C8 N1 H1 121 ?
N3 C2 N1 108.9(3) y
N3 C2 C10 125.9(3) ?
N1 C2 C10 125.1(3) ?
C2 N3 C9 109.5(3) y
C2 N3 H3 126 ?
C9 N3 H3 124 ?
C5 C4 C9 116.5(3) ?
C5 C4 H4 123 ?
C9 C4 H4 120 ?
C4 C5 C6 121.5(3) ?
C4 C5 H5 120 ?
C6 C5 H5 117 ?
C7 C6 C5 121.9(3) ?
C7 C6 H6 124 ?
C5 C6 H6 113 ?
C6 C7 C8 116.3(3) ?
C6 C7 H7 124 ?
C8 C7 H7 120 ?
N1 C8 C9 106.9(3) ?
N1 C8 C7 130.8(3) ?
C9 C8 C7 122.2(3) ?
N3 C9 C8 106.0(3) ?
N3 C9 C4 132.4(3) ?
C8 C9 C4 121.6(3) ?
O2 C10 O1 128.9(3) y
O2 C10 C2 116.2(3) y
O1 C10 C2 114.8(3) y
H2W O1W H1W 107 ?

loop_
_geom_bond_atom_site_label_1
_geom_bond_atom_site_label_2
_geom_bond_distance
_geom_bond_publ_flag
O1 C10 1.254(4) y
O2 C10 1.247(4) y
N1 C2 1.341(4) y
N1 C8 1.386(4) y
N1 H1 0.9000 ?
C2 N3 1.335(4) y
C2 C10 1.501(4) y
N3 C9 1.384(4) y
N3 H3 0.9001 ?
C4 C5 1.379(4) ?
C4 C9 1.393(4) ?
C4 H4 0.9335 ?
C5 C6 1.424(4) ?
C5 H5 1.0868 ?
C6 C7 1.367(4) ?
C6 H6 1.0689 ?
C7 C8 1.397(4) ?
C7 H7 0.9663 ?
C8 C9 1.393(4) ?
O1W H2W 0.8500 ?
O1W H1W 0.8500 ?

loop_
_geom_hbond_atom_site_label_D
_geom_hbond_atom_site_label_H
_geom_hbond_atom_site_label_A
_geom_hbond_site_symmetry_A
_geom_hbond_distance_DH
_geom_hbond_distance_HA
_geom_hbond_distance_DA
_geom_hbond_angle_DHA
N1 H1 O1W . 0.90 1.76 2.646(3) 166
N3 H3 O2 2_656 0.90 1.82 2.686(3) 160
O1W H2W O1 2_655 0.85 1.93 2.764(3) 165
O1W H1W O1 2 0.85 1.93 2.782(3) 176

loop_
_geom_torsion_atom_site_label_1
_geom_torsion_atom_site_label_2
_geom_torsion_atom_site_label_3
_geom_torsion_atom_site_label_4
_geom_torsion
_geom_torsion_publ_flag
O1 C10 C2 N1 -4.2(5) y
O1 C10 C2 N3 178.7(3) ?
O2 C10 C2 N1 174.1(3) ?
O2 C10 C2 N3 -3.0(5) y

loop_
_cod_related_entry_id
_cod_related_entry_database
_cod_related_entry_code
1 ChemSpider 17927438
